data_1010620
loop_
_publ_author_name
'Nieuwenkamp, W'
'Bijvoet, J M'

_publ_section_title
;
Die Kristallstruktur von Bleibromid Pb Br~2~
;
_journal_coden_ASTM ZEKGAX
_journal_name_full
;
Zeitschrift fuer Kristallographie, Kristallgeometrie, Kristallphysik,
Kristallchemie (-144,1977)
;
_journal_page_first 49
_journal_page_last 61
_journal_volume 84
_journal_year 1932
_chemical_formula_structural 'Hg Cl2'
_chemical_formula_sum 'Cl2 Hg'
_chemical_name_systematic 'Mercury chloride'
_symmetry_cell_setting orthorhombic
_symmetry_Int_Tables_number 62
_symmetry_space_group_name_H-M 'P m n b S'
_cell_angle_alpha 90
_cell_angle_beta 90
_cell_angle_gamma 90
_cell_formula_units_Z 4
_cell_length_a 5.963
_cell_length_b 12.735
_cell_length_c 4.423
_cell_volume 335.9
_cod_database_code 1010620

loop_
_symmetry_equiv_pos_as_xyz
x,y,z
1/2-x,1/2-y,-z
-x,1/2+y,1/2-z
1/2+x,-y,1/2+z
-x,y,z
1/2+x,1/2-y,-z
x,1/2+y,1/2-z
1/2-x,-y,1/2+z

loop_
_atom_site_label
_atom_site_type_symbol
_atom_site_symmetry_multiplicity
_atom_site_Wyckoff_symbol
_atom_site_fract_x
_atom_site_fract_y
_atom_site_fract_z
_atom_site_occupancy
_atom_site_attached_hydrogens
_atom_site_calc_flag
Hg1 Hg2+ 4 c 0. 0.125 0.0625 1. 0 d
Cl1 Cl1- 4 c 0. 0. 0.429 1. 0 d
Cl2 Cl1- 4 c 0. 0.25 0.75 1. 0 d

loop_
_atom_type_symbol
_atom_type_oxidation_number
Hg2+ 2.000
Cl1- -1.000
